data_7025312
loop_
_publ_author_name
'Xu, Xin'
'Chen, Yaofeng'
'Zou, Gang'
'Sun, Jie'

_publ_section_title
;
 Single, double and triple deprotonation of a beta-diketimine bearing
 pendant pyridyl group and the corresponding rare-earth metal complexes.
;
_journal_issue 16
_journal_name_full 'Dalton transactions (Cambridge, England : 2003)'
_journal_page_first 3952
_journal_page_last 3958
_journal_paper_doi 10.1039/b926898g
_journal_volume 39
_journal_year 2010
_chemical_formula_sum 'C35 H56 N3 O2 Si Y'
_chemical_formula_weight 667.83
_chemical_name_systematic
;
?
;
_space_group_IT_number 14
_symmetry_cell_setting monoclinic
_symmetry_space_group_name_Hall '-P 2ybc'
_symmetry_space_group_name_H-M 'P 1 21/c 1'
_atom_sites_solution_hydrogens geom
_atom_sites_solution_primary direct
_atom_sites_solution_secondary difmap
_audit_creation_method SHELXL-97
_cell_angle_alpha 90.00
_cell_angle_beta 100.217(4)
_cell_angle_gamma 90.00
_cell_formula_units_Z 4
_cell_length_a 9.6283(18)
_cell_length_b 18.118(3)
_cell_length_c 21.637(4)
_cell_measurement_reflns_used 2521
_cell_measurement_temperature 293(2)
_cell_measurement_theta_max 38.994
_cell_measurement_theta_min 4.438
_cell_volume 3714.6(12)
_computing_cell_refinement 'Bruker SMART'
_computing_data_collection 'Bruker SMART'
_computing_data_reduction 'Bruker SHELXTL'
_computing_molecular_graphics 'Bruker SHELXTL'
_computing_publication_material 'Bruker SHELXTL'
_computing_structure_refinement 'SHELXL-97 (Sheldrick, 1997)'
_computing_structure_solution 'SHELXS-97 (Sheldrick, 1990)'
_diffrn_ambient_temperature 293(2)
_diffrn_measured_fraction_theta_full 0.997
_diffrn_measured_fraction_theta_max 0.997
_diffrn_measurement_device_type 'CCD area detector'
_diffrn_measurement_method 'phi and omega scans'
_diffrn_radiation_monochromator graphite
_diffrn_radiation_source 'fine-focus sealed tube'
_diffrn_radiation_type MoK\a
_diffrn_radiation_wavelength 0.71073
_diffrn_reflns_av_R_equivalents 0.1445
_diffrn_reflns_av_sigmaI/netI 0.1873
_diffrn_reflns_limit_h_max 11
_diffrn_reflns_limit_h_min -11
_diffrn_reflns_limit_k_max 21
_diffrn_reflns_limit_k_min -16
_diffrn_reflns_limit_l_max 23
_diffrn_reflns_limit_l_min -26
_diffrn_reflns_number 18865
_diffrn_reflns_theta_full 25.50
_diffrn_reflns_theta_max 25.50
_diffrn_reflns_theta_min 1.91
_exptl_absorpt_coefficient_mu 1.634
_exptl_absorpt_correction_T_max 1.0000
_exptl_absorpt_correction_T_min 0.4434
_exptl_absorpt_correction_type empirical
_exptl_absorpt_process_details sadabs
_exptl_crystal_colour black
_exptl_crystal_density_diffrn 1.194
_exptl_crystal_density_method 'not measured'
_exptl_crystal_description prismatic
_exptl_crystal_F_000 1424
_exptl_crystal_size_max 0.482
_exptl_crystal_size_mid 0.403
_exptl_crystal_size_min 0.170
_refine_diff_density_max 0.753
_refine_diff_density_min -0.555
_refine_diff_density_rms 0.074
_refine_ls_extinction_method none
_refine_ls_goodness_of_fit_ref 0.885
_refine_ls_hydrogen_treatment constr
_refine_ls_matrix_type full
_refine_ls_number_parameters 378
_refine_ls_number_reflns 6889
_refine_ls_number_restraints 0
_refine_ls_restrained_S_all 0.885
_refine_ls_R_factor_all 0.1444
_refine_ls_R_factor_gt 0.0583
_refine_ls_shift/su_max 0.000
_refine_ls_shift/su_mean 0.000
_refine_ls_structure_factor_coef Fsqd
_refine_ls_weighting_details 'calc w=1/[\s^2^(Fo^2^)+(0.0520P)^2^+0.0000P] where P=(Fo^2^+2Fc^2^)/3'
_refine_ls_weighting_scheme calc
_refine_ls_wR_factor_gt 0.1308
_refine_ls_wR_factor_ref 0.1512
_reflns_number_gt 3109
_reflns_number_total 6889
_reflns_threshold_expression >2sigma(I)
_cod_data_source_file b926898g.txt
_cod_data_source_block cd2989
_cod_depositor_comments
;
The following automatic conversions were performed:

'_symmetry_cell_setting' value 'Monoclinic' changed to 'monoclinic'
according to /home/saulius/struct/CIF-dictionaries/cif_core.dic
dictionary named 'cif_core.dic' version 2.4.2 from 2011-04-26.

Automatic conversion script
Id: cif_fix_values 1891 2012-01-12 08:04:46Z andrius 
;
_cod_original_cell_volume 3714.5(12)
_cod_original_sg_symbol_H-M P2(1)/c
_cod_database_code 7025312

loop_
_symmetry_equiv_pos_as_xyz
'x, y, z'
'-x, y+1/2, -z+1/2'
'-x, -y, -z'
'x, -y-1/2, z-1/2'

loop_
_atom_site_label
_atom_site_type_symbol
_atom_site_fract_x
_atom_site_fract_y
_atom_site_fract_z
_atom_site_U_iso_or_equiv
_atom_site_adp_type
_atom_site_occupancy
_atom_site_symmetry_multiplicity
_atom_site_calc_flag
_atom_site_refinement_flags
Y Y 0.15896(6) 0.26057(3) 0.17507(2) 0.04169(19) Uani 1 1 d .
Si1 Si 0.3163(2) 0.40111(9) 0.06123(9) 0.0690(5) Uani 1 1 d .
N1 N 0.0105(4) 0.1670(2) 0.13138(19) 0.0419(11) Uani 1 1 d .
N2 N 0.0956(5) 0.2072(2) 0.2689(2) 0.0443(11) Uani 1 1 d .
N3 N 0.2639(5) 0.3312(3) 0.2618(2) 0.0524(13) Uani 1 1 d .
O1 O -0.0345(4) 0.33984(19) 0.17832(19) 0.0636(12) Uani 1 1 d .
O2 O 0.3701(4) 0.1907(2) 0.20987(17) 0.0560(10) Uani 1 1 d .
C1 C -0.1661(6) 0.0654(3) 0.1153(3) 0.0715(19) Uani 1 1 d .
H1A H -0.2013 0.0283 0.1403 0.107 Uiso 1 1 calc R
H1B H -0.1117 0.0423 0.0876 0.107 Uiso 1 1 calc R
H1C H -0.2439 0.0915 0.0911 0.107 Uiso 1 1 calc R
C2 C -0.0725(6) 0.1196(3) 0.1585(3) 0.0446(14) Uani 1 1 d .
C3 C -0.0752(6) 0.1159(3) 0.2207(3) 0.0489(15) Uani 1 1 d .
H3 H -0.1412 0.0828 0.2311 0.059 Uiso 1 1 calc R
C4 C 0.0048(6) 0.1535(3) 0.2736(3) 0.0453(14) Uani 1 1 d .
C5 C -0.0190(6) 0.1280(3) 0.3372(3) 0.0651(18) Uani 1 1 d .
H5A H 0.0638 0.1029 0.3583 0.098 Uiso 1 1 calc R
H5B H -0.0981 0.0950 0.3321 0.098 Uiso 1 1 calc R
H5C H -0.0377 0.1699 0.3616 0.098 Uiso 1 1 calc R
C6 C 0.1750(6) 0.2379(3) 0.3229(3) 0.0519(15) Uani 1 1 d .
H6 H 0.1711 0.2171 0.3619 0.062 Uiso 1 1 calc R
C7 C 0.2591(6) 0.2984(3) 0.3194(3) 0.0505(15) Uani 1 1 d .
C8 C 0.3448(7) 0.3915(3) 0.2610(3) 0.0673(19) Uani 1 1 d .
H8 H 0.3464 0.4130 0.2221 0.081 Uiso 1 1 calc R
C9 C 0.3454(6) 0.3294(4) 0.3746(3) 0.0620(17) Uani 1 1 d .
H9 H 0.3480 0.3074 0.4136 0.074 Uiso 1 1 calc R
C8A C 0.4234(7) 0.4234(4) 0.3113(3) 0.079(2) Uani 1 1 d .
H8A H 0.4763 0.4656 0.3076 0.095 Uiso 1 1 calc R
C9A C 0.4223(7) 0.3907(4) 0.3693(3) 0.076(2) Uani 1 1 d .
H9A H 0.4756 0.4114 0.4052 0.091 Uiso 1 1 calc R
C10 C 0.0098(6) 0.1619(3) 0.0649(3) 0.0456(14) Uani 1 1 d .
C11 C -0.0884(6) 0.2003(3) 0.0221(3) 0.0492(15) Uani 1 1 d .
C12 C -0.0783(7) 0.1970(3) -0.0409(3) 0.0626(17) Uani 1 1 d .
H12 H -0.1446 0.2216 -0.0702 0.075 Uiso 1 1 calc R
C13 C 0.0277(8) 0.1581(4) -0.0611(3) 0.072(2) Uani 1 1 d .
H13 H 0.0343 0.1577 -0.1034 0.086 Uiso 1 1 calc R
C14 C 0.1230(7) 0.1201(4) -0.0189(3) 0.0641(18) Uani 1 1 d .
H14 H 0.1926 0.0928 -0.0333 0.077 Uiso 1 1 calc R
C15 C 0.1192(6) 0.1208(3) 0.0447(3) 0.0485(15) Uani 1 1 d .
C16 C -0.2055(6) 0.2456(3) 0.0398(3) 0.0655(17) Uani 1 1 d .
H16 H -0.1986 0.2413 0.0854 0.079 Uiso 1 1 calc R
C18 C -0.1906(8) 0.3276(4) 0.0252(3) 0.097(2) Uani 1 1 d .
H18A H -0.1008 0.3453 0.0465 0.146 Uiso 1 1 calc R
H18B H -0.2647 0.3550 0.0392 0.146 Uiso 1 1 calc R
H18C H -0.1970 0.3341 -0.0193 0.146 Uiso 1 1 calc R
C17 C -0.3531(7) 0.2186(4) 0.0098(4) 0.109(3) Uani 1 1 d .
H17A H -0.3668 0.2259 -0.0348 0.164 Uiso 1 1 calc R
H17B H -0.4230 0.2458 0.0268 0.164 Uiso 1 1 calc R
H17C H -0.3617 0.1670 0.0186 0.164 Uiso 1 1 calc R
C19 C 0.2272(6) 0.0775(3) 0.0878(3) 0.0568(16) Uani 1 1 d .
H19 H 0.2227 0.0934 0.1307 0.068 Uiso 1 1 calc R
C20 C 0.1949(7) -0.0059(3) 0.0842(4) 0.098(3) Uani 1 1 d .
H20A H 0.0949 -0.0134 0.0796 0.147 Uiso 1 1 calc R
H20B H 0.2415 -0.0295 0.1219 0.147 Uiso 1 1 calc R
H20C H 0.2282 -0.0267 0.0487 0.147 Uiso 1 1 calc R
C21 C 0.3796(6) 0.0907(4) 0.0776(3) 0.084(2) Uani 1 1 d .
H21A H 0.3879 0.0758 0.0358 0.126 Uiso 1 1 calc R
H21B H 0.4436 0.0623 0.1075 0.126 Uiso 1 1 calc R
H21C H 0.4022 0.1421 0.0830 0.126 Uiso 1 1 calc R
C22 C 0.2536(6) 0.3159(3) 0.0904(3) 0.0652(18) Uani 1 1 d .
H22A H 0.3332 0.2836 0.0886 0.078 Uiso 1 1 calc R
H22B H 0.1833 0.3012 0.0547 0.078 Uiso 1 1 calc R
C23 C 0.3491(8) 0.3969(4) -0.0209(3) 0.115(3) Uani 1 1 d .
H23A H 0.4079 0.3552 -0.0255 0.172 Uiso 1 1 calc R
H23B H 0.3954 0.4413 -0.0304 0.172 Uiso 1 1 calc R
H23C H 0.2608 0.3920 -0.0493 0.172 Uiso 1 1 calc R
C24 C 0.4943(8) 0.4229(5) 0.1084(4) 0.133(3) Uani 1 1 d .
H24A H 0.5271 0.3817 0.1350 0.200 Uiso 1 1 calc R
H24B H 0.4875 0.4657 0.1339 0.200 Uiso 1 1 calc R
H24C H 0.5596 0.4325 0.0806 0.200 Uiso 1 1 calc R
C25 C 0.2126(10) 0.4826(5) 0.0739(5) 0.170(4) Uiso 1 1 d .
H25A H 0.1190 0.4779 0.0500 0.256 Uiso 1 1 calc R
H25B H 0.2566 0.5259 0.0606 0.256 Uiso 1 1 calc R
H25C H 0.2079 0.4867 0.1177 0.256 Uiso 1 1 calc R
C26 C -0.0243(7) 0.4202(3) 0.1866(4) 0.097(3) Uani 1 1 d .
H26A H -0.0668 0.4458 0.1486 0.117 Uiso 1 1 calc R
H26B H 0.0732 0.4358 0.1985 0.117 Uiso 1 1 calc R
C27 C -0.1045(12) 0.4333(6) 0.2380(5) 0.151(4) Uiso 1 1 d .
H27A H -0.0410 0.4510 0.2750 0.193 Uiso 1 1 calc R
H27B H -0.1756 0.4708 0.2254 0.193 Uiso 1 1 calc R
C28 C -0.1718(8) 0.3655(5) 0.2531(4) 0.122(3) Uani 1 1 d .
H28A H -0.1235 0.3450 0.2925 0.147 Uiso 1 1 calc R
H28B H -0.2699 0.3741 0.2559 0.147 Uiso 1 1 calc R
C29 C -0.1599(6) 0.3168(4) 0.2011(3) 0.0686(19) Uani 1 1 d .
H29A H -0.1513 0.2659 0.2151 0.082 Uiso 1 1 calc R
H29B H -0.2423 0.3212 0.1683 0.082 Uiso 1 1 calc R
C30 C 0.5088(6) 0.2226(4) 0.2144(4) 0.077(2) Uani 1 1 d .
H30A H 0.5024 0.2756 0.2083 0.092 Uiso 1 1 calc R
H30B H 0.5576 0.2015 0.1830 0.092 Uiso 1 1 calc R
C31 C 0.5840(8) 0.2048(5) 0.2786(4) 0.114(3) Uani 1 1 d .
H31A H 0.6836 0.1967 0.2786 0.136 Uiso 1 1 calc R
H31B H 0.5741 0.2447 0.3074 0.136 Uiso 1 1 calc R
C32 C 0.5187(9) 0.1385(5) 0.2963(4) 0.138(4) Uani 1 1 d .
H32A H 0.4969 0.1440 0.3382 0.166 Uiso 1 1 calc R
H32B H 0.5826 0.0971 0.2967 0.166 Uiso 1 1 calc R
C33 C 0.3856(7) 0.1247(3) 0.2500(3) 0.076(2) Uani 1 1 d .
H33A H 0.3941 0.0806 0.2255 0.091 Uiso 1 1 calc R
H33B H 0.3054 0.1192 0.2712 0.091 Uiso 1 1 calc R

loop_
_atom_site_aniso_label
_atom_site_aniso_U_11
_atom_site_aniso_U_22
_atom_site_aniso_U_33
_atom_site_aniso_U_23
_atom_site_aniso_U_13
_atom_site_aniso_U_12
Y 0.0461(3) 0.0331(3) 0.0473(3) 0.0013(3) 0.0122(2) -0.0071(3)
Si1 0.0977(14) 0.0448(10) 0.0750(13) 0.0130(9) 0.0281(11) -0.0039(9)
N1 0.042(3) 0.040(3) 0.044(3) -0.002(2) 0.009(2) -0.006(2)
N2 0.052(3) 0.039(3) 0.045(3) 0.002(2) 0.014(2) -0.005(2)
N3 0.058(3) 0.050(3) 0.051(3) -0.005(3) 0.014(3) -0.016(3)
O1 0.051(3) 0.042(2) 0.102(3) 0.003(2) 0.023(2) 0.004(2)
O2 0.046(3) 0.049(2) 0.075(3) 0.008(2) 0.013(2) 0.000(2)
C1 0.076(5) 0.065(4) 0.073(5) -0.011(4) 0.014(4) -0.035(4)
C2 0.049(4) 0.032(3) 0.054(4) 0.000(3) 0.015(3) -0.006(3)
C3 0.051(4) 0.041(3) 0.059(4) 0.000(3) 0.020(3) -0.014(3)
C4 0.057(4) 0.035(3) 0.048(4) 0.005(3) 0.021(3) 0.004(3)
C5 0.083(5) 0.061(4) 0.056(4) 0.001(3) 0.025(4) -0.013(4)
C6 0.059(4) 0.054(4) 0.044(3) 0.002(3) 0.012(3) -0.006(3)
C7 0.057(4) 0.051(4) 0.045(4) -0.006(3) 0.017(3) 0.001(3)
C8 0.086(5) 0.050(4) 0.068(5) -0.007(4) 0.019(4) -0.026(4)
C9 0.065(4) 0.073(5) 0.046(4) -0.005(4) 0.005(3) -0.008(4)
C8A 0.089(6) 0.076(5) 0.071(5) -0.010(4) 0.012(4) -0.036(4)
C9A 0.071(5) 0.086(5) 0.068(5) -0.024(4) 0.003(4) -0.025(4)
C10 0.060(4) 0.038(3) 0.040(3) -0.005(3) 0.012(3) -0.020(3)
C11 0.055(4) 0.038(3) 0.052(4) -0.001(3) 0.002(3) -0.009(3)
C12 0.068(5) 0.065(4) 0.050(4) 0.009(4) -0.001(4) -0.005(4)
C13 0.095(6) 0.079(5) 0.045(4) -0.011(4) 0.024(4) -0.016(4)
C14 0.073(5) 0.063(4) 0.058(4) -0.010(4) 0.015(4) -0.013(4)
C15 0.056(4) 0.039(3) 0.051(4) -0.006(3) 0.012(3) -0.014(3)
C16 0.065(4) 0.062(5) 0.065(4) 0.003(4) 0.000(3) -0.002(4)
C18 0.107(6) 0.062(5) 0.120(6) 0.008(5) 0.010(5) 0.018(4)
C17 0.062(5) 0.117(7) 0.147(7) 0.011(6) 0.014(5) -0.002(5)
C19 0.052(4) 0.056(4) 0.064(4) -0.010(3) 0.014(3) -0.001(3)
C20 0.088(5) 0.053(4) 0.144(7) 0.022(5) -0.002(5) -0.012(4)
C21 0.049(4) 0.100(6) 0.106(6) 0.004(5) 0.019(4) 0.000(4)
C22 0.084(5) 0.053(4) 0.060(4) 0.013(3) 0.019(4) -0.013(3)
C23 0.150(8) 0.122(7) 0.071(5) 0.024(5) 0.019(5) -0.041(6)
C24 0.126(7) 0.157(9) 0.113(7) 0.013(6) 0.012(6) -0.077(7)
C26 0.100(6) 0.038(4) 0.165(8) -0.001(5) 0.053(6) -0.003(4)
C28 0.114(7) 0.146(8) 0.118(7) -0.028(7) 0.052(6) -0.044(6)
C29 0.054(4) 0.064(4) 0.091(5) -0.001(4) 0.025(4) 0.007(3)
C30 0.049(4) 0.073(5) 0.111(6) 0.009(4) 0.022(4) -0.017(4)
C31 0.065(6) 0.120(8) 0.150(9) 0.009(7) 0.003(6) -0.005(5)
C32 0.108(7) 0.130(8) 0.151(8) 0.061(7) -0.043(7) 0.004(6)
C33 0.084(5) 0.053(4) 0.094(5) 0.016(4) 0.024(5) 0.013(4)

loop_
_atom_type_symbol
_atom_type_description
_atom_type_scat_dispersion_real
_atom_type_scat_dispersion_imag
_atom_type_scat_source
C C 0.0033 0.0016 'International Tables Vol C Tables 4.2.6.8 and 6.1.1.4'
H H 0.0000 0.0000 'International Tables Vol C Tables 4.2.6.8 and 6.1.1.4'
N N 0.0061 0.0033 'International Tables Vol C Tables 4.2.6.8 and 6.1.1.4'
O O 0.0106 0.0060 'International Tables Vol C Tables 4.2.6.8 and 6.1.1.4'
Si Si 0.0817 0.0704 'International Tables Vol C Tables 4.2.6.8 and 6.1.1.4'
Y Y -2.7962 3.5667 'International Tables Vol C Tables 4.2.6.8 and 6.1.1.4'

loop_
_geom_angle_atom_site_label_1
_geom_angle_atom_site_label_2
_geom_angle_atom_site_label_3
_geom_angle
N1 Y N3 151.07(16)
N1 Y O1 91.40(14)
N3 Y O1 82.78(15)
N1 Y O2 99.78(14)
N3 Y O2 79.41(14)
O1 Y O2 159.98(14)
N1 Y C22 106.57(17)
N3 Y C22 102.35(18)
O1 Y C22 100.15(18)
O2 Y C22 92.55(17)
N1 Y N2 79.65(15)
N3 Y N2 71.60(15)
O1 Y N2 84.31(14)
O2 Y N2 81.47(13)
C22 Y N2 172.12(18)
C22 Si1 C25 114.3(4)
C22 Si1 C23 114.9(3)
C25 Si1 C23 111.4(4)
C22 Si1 C24 108.6(3)
C25 Si1 C24 102.6(4)
C23 Si1 C24 103.6(3)
C2 N1 C10 119.2(4)
C2 N1 Y 130.5(3)
C10 N1 Y 110.4(3)
C4 N2 C6 120.0(5)
C4 N2 Y 128.7(4)
C6 N2 Y 111.2(3)
C8 N3 C7 118.1(5)
C8 N3 Y 127.0(4)
C7 N3 Y 114.0(3)
C29 O1 C26 106.7(4)
C29 O1 Y 123.1(3)
C26 O1 Y 124.8(4)
C30 O2 C33 106.9(5)
C30 O2 Y 122.2(4)
C33 O2 Y 127.3(3)
C2 C1 H1A 109.5
C2 C1 H1B 109.5
H1A C1 H1B 109.5
C2 C1 H1C 109.5
H1A C1 H1C 109.5
H1B C1 H1C 109.5
C3 C2 N1 124.8(5)
C3 C2 C1 117.5(5)
N1 C2 C1 117.7(5)
C2 C3 C4 132.0(5)
C2 C3 H3 114.0
C4 C3 H3 114.0
N2 C4 C3 123.8(5)
N2 C4 C5 120.3(5)
C3 C4 C5 115.9(5)
C4 C5 H5A 109.5
C4 C5 H5B 109.5
H5A C5 H5B 109.5
C4 C5 H5C 109.5
H5A C5 H5C 109.5
H5B C5 H5C 109.5
C7 C6 N2 120.9(5)
C7 C6 H6 119.5
N2 C6 H6 119.5
C6 C7 N3 120.3(5)
C6 C7 C9 121.6(5)
N3 C7 C9 118.0(5)
C8A C8 N3 125.7(6)
C8A C8 H8 117.1
N3 C8 H8 117.1
C9A C9 C7 119.6(6)
C9A C9 H9 120.2
C7 C9 H9 120.2
C8 C8A C9A 117.1(6)
C8 C8A H8A 121.4
C9A C8A H8A 121.4
C9 C9A C8A 121.3(6)
C9 C9A H9A 119.4
C8A C9A H9A 119.4
C11 C10 C15 120.8(5)
C11 C10 N1 121.1(5)
C15 C10 N1 117.9(5)
C12 C11 C10 118.5(6)
C12 C11 C16 117.6(6)
C10 C11 C16 123.9(5)
C13 C12 C11 121.4(6)
C13 C12 H12 119.3
C11 C12 H12 119.3
C14 C13 C12 119.8(6)
C14 C13 H13 120.1
C12 C13 H13 120.1
C13 C14 C15 121.9(6)
C13 C14 H14 119.0
C15 C14 H14 119.0
C14 C15 C10 117.6(6)
C14 C15 C19 118.6(6)
C10 C15 C19 123.8(5)
C11 C16 C18 112.1(5)
C11 C16 C17 113.5(5)
C18 C16 C17 109.7(5)
C11 C16 H16 107.1
C18 C16 H16 107.1
C17 C16 H16 107.1
C16 C18 H18A 109.5
C16 C18 H18B 109.5
H18A C18 H18B 109.5
C16 C18 H18C 109.5
H18A C18 H18C 109.5
H18B C18 H18C 109.5
C16 C17 H17A 109.5
C16 C17 H17B 109.5
H17A C17 H17B 109.5
C16 C17 H17C 109.5
H17A C17 H17C 109.5
H17B C17 H17C 109.5
C15 C19 C21 113.9(5)
C15 C19 C20 111.8(5)
C21 C19 C20 109.4(5)
C15 C19 H19 107.1
C21 C19 H19 107.1
C20 C19 H19 107.1
C19 C20 H20A 109.5
C19 C20 H20B 109.5
H20A C20 H20B 109.5
C19 C20 H20C 109.5
H20A C20 H20C 109.5
H20B C20 H20C 109.5
C19 C21 H21A 109.5
C19 C21 H21B 109.5
H21A C21 H21B 109.5
C19 C21 H21C 109.5
H21A C21 H21C 109.5
H21B C21 H21C 109.5
Si1 C22 Y 144.6(3)
Si1 C22 H22A 100.7
Y C22 H22A 100.7
Si1 C22 H22B 100.7
Y C22 H22B 100.7
H22A C22 H22B 104.4
Si1 C23 H23A 109.5
Si1 C23 H23B 109.5
H23A C23 H23B 109.5
Si1 C23 H23C 109.5
H23A C23 H23C 109.5
H23B C23 H23C 109.5
Si1 C24 H24A 109.5
Si1 C24 H24B 109.5
H24A C24 H24B 109.5
Si1 C24 H24C 109.5
H24A C24 H24C 109.5
H24B C24 H24C 109.5
Si1 C25 H25A 109.5
Si1 C25 H25B 109.5
H25A C25 H25B 109.5
Si1 C25 H25C 109.5
H25A C25 H25C 109.5
H25B C25 H25C 109.5
O1 C26 C27 102.6(6)
O1 C26 H26A 111.3
C27 C26 H26A 111.3
O1 C26 H26B 111.3
C27 C26 H26B 111.3
H26A C26 H26B 109.2
C28 C27 C26 110.2(8)
C28 C27 H27A 109.6
C26 C27 H27A 109.6
C28 C27 H27B 109.6
C26 C27 H27B 109.6
H27A C27 H27B 108.1
C29 C28 C27 104.0(7)
C29 C28 H28A 111.0
C27 C28 H28A 111.0
C29 C28 H28B 111.0
C27 C28 H28B 111.0
H28A C28 H28B 109.0
O1 C29 C28 105.9(6)
O1 C29 H29A 110.6
C28 C29 H29A 110.6
O1 C29 H29B 110.6
C28 C29 H29B 110.6
H29A C29 H29B 108.7
O2 C30 C31 105.6(6)
O2 C30 H30A 110.6
C31 C30 H30A 110.6
O2 C30 H30B 110.6
C31 C30 H30B 110.6
H30A C30 H30B 108.8
C32 C31 C30 105.5(7)
C32 C31 H31A 110.6
C30 C31 H31A 110.6
C32 C31 H31B 110.6
C30 C31 H31B 110.6
H31A C31 H31B 108.8
C31 C32 C33 108.8(7)
C31 C32 H32A 109.9
C33 C32 H32A 109.9
C31 C32 H32B 109.9
C33 C32 H32B 109.9
H32A C32 H32B 108.3
O2 C33 C32 104.1(6)
O2 C33 H33A 110.9
C32 C33 H33A 110.9
O2 C33 H33B 110.9
C32 C33 H33B 110.9
H33A C33 H33B 109.0

loop_
_geom_bond_atom_site_label_1
_geom_bond_atom_site_label_2
_geom_bond_distance
Y N1 2.310(4)
Y N3 2.346(4)
Y O1 2.363(4)
Y O2 2.400(4)
Y C22 2.406(5)
Y N2 2.423(4)
Si1 C22 1.811(5)
Si1 C25 1.830(9)
Si1 C23 1.861(7)
Si1 C24 1.875(7)
N1 C2 1.372(6)
N1 C10 1.440(6)
N2 C4 1.324(6)
N2 C6 1.393(6)
N3 C8 1.344(7)
N3 C7 1.390(6)
O1 C29 1.445(6)
O1 C26 1.468(6)
O2 C30 1.442(6)
O2 C33 1.469(6)
C1 C2 1.533(7)
C1 H1A 0.9600
C1 H1B 0.9600
C1 H1C 0.9600
C2 C3 1.353(7)
C3 C4 1.433(7)
C3 H3 0.9300
C4 C5 1.506(7)
C5 H5A 0.9600
C5 H5B 0.9600
C5 H5C 0.9600
C6 C7 1.373(7)
C6 H6 0.9300
C7 C9 1.441(7)
C8 C8A 1.343(8)
C8 H8 0.9300
C9 C9A 1.351(8)
C9 H9 0.9300
C8A C9A 1.389(8)
C8A H8A 0.9300
C9A H9A 0.9300
C10 C11 1.388(7)
C10 C15 1.420(7)
C11 C12 1.385(7)
C11 C16 1.499(8)
C12 C13 1.373(8)
C12 H12 0.9300
C13 C14 1.361(8)
C13 H13 0.9300
C14 C15 1.384(7)
C14 H14 0.9300
C15 C19 1.491(7)
C16 C18 1.532(8)
C16 C17 1.534(8)
C16 H16 0.9800
C18 H18A 0.9600
C18 H18B 0.9600
C18 H18C 0.9600
C17 H17A 0.9600
C17 H17B 0.9600
C17 H17C 0.9600
C19 C21 1.541(7)
C19 C20 1.543(8)
C19 H19 0.9800
C20 H20A 0.9600
C20 H20B 0.9600
C20 H20C 0.9600
C21 H21A 0.9600
C21 H21B 0.9600
C21 H21C 0.9600
C22 H22A 0.9700
C22 H22B 0.9700
C23 H23A 0.9600
C23 H23B 0.9600
C23 H23C 0.9600
C24 H24A 0.9600
C24 H24B 0.9600
C24 H24C 0.9600
C25 H25A 0.9600
C25 H25B 0.9600
C25 H25C 0.9600
C26 C27 1.482(10)
C26 H26A 0.9700
C26 H26B 0.9700
C27 C28 1.452(11)
C27 H27A 0.9700
C27 H27B 0.9700
C28 C29 1.451(8)
C28 H28A 0.9700
C28 H28B 0.9700
C29 H29A 0.9700
C29 H29B 0.9700
C30 C31 1.484(9)
C30 H30A 0.9700
C30 H30B 0.9700
C31 C32 1.439(10)
C31 H31A 0.9700
C31 H31B 0.9700
C32 C33 1.502(9)
C32 H32A 0.9700
C32 H32B 0.9700
C33 H33A 0.9700
C33 H33B 0.9700

loop_
_geom_torsion_atom_site_label_1
_geom_torsion_atom_site_label_2
_geom_torsion_atom_site_label_3
_geom_torsion_atom_site_label_4
_geom_torsion
N3 Y N1 C2 0.5(6)
O1 Y N1 C2 -77.0(4)
O2 Y N1 C2 86.3(4)
C22 Y N1 C2 -178.1(4)
N2 Y N1 C2 6.9(4)
N3 Y N1 C10 179.6(4)
O1 Y N1 C10 102.1(4)
O2 Y N1 C10 -94.6(4)
C22 Y N1 C10 1.1(4)
N2 Y N1 C10 -174.0(4)
N1 Y N2 C4 -4.6(4)
N3 Y N2 C4 172.1(5)
O1 Y N2 C4 87.8(4)
O2 Y N2 C4 -106.3(4)
C22 Y N2 C4 -147.3(12)
N1 Y N2 C6 172.2(4)
N3 Y N2 C6 -11.1(3)
O1 Y N2 C6 -95.4(3)
O2 Y N2 C6 70.5(3)
C22 Y N2 C6 29.5(14)
N1 Y N3 C8 -172.9(4)
O1 Y N3 C8 -93.1(5)
O2 Y N3 C8 96.0(5)
C22 Y N3 C8 5.7(5)
N2 Y N3 C8 -179.5(5)
N1 Y N3 C7 18.7(6)
O1 Y N3 C7 98.4(4)
O2 Y N3 C7 -72.4(4)
C22 Y N3 C7 -162.7(4)
N2 Y N3 C7 12.0(4)
N1 Y O1 C29 46.1(4)
N3 Y O1 C29 -105.4(4)
O2 Y O1 C29 -78.2(6)
C22 Y O1 C29 153.3(4)
N2 Y O1 C29 -33.3(4)
N1 Y O1 C26 -163.5(5)
N3 Y O1 C26 44.9(5)
O2 Y O1 C26 72.2(7)
C22 Y O1 C26 -56.4(5)
N2 Y O1 C26 117.1(5)
N1 Y O2 C30 151.1(4)
N3 Y O2 C30 -58.3(4)
O1 Y O2 C30 -85.9(6)
C22 Y O2 C30 43.8(4)
N2 Y O2 C30 -131.0(4)
N1 Y O2 C33 -53.3(4)
N3 Y O2 C33 97.3(4)
O1 Y O2 C33 69.8(6)
C22 Y O2 C33 -160.6(4)
N2 Y O2 C33 24.6(4)
C10 N1 C2 C3 176.0(5)
Y N1 C2 C3 -4.9(8)
C10 N1 C2 C1 -2.2(7)
Y N1 C2 C1 176.9(4)
N1 C2 C3 C4 -3.5(10)
C1 C2 C3 C4 174.7(6)
C6 N2 C4 C3 -176.3(5)
Y N2 C4 C3 0.3(8)
C6 N2 C4 C5 3.2(8)
Y N2 C4 C5 179.7(4)
C2 C3 C4 N2 5.8(10)
C2 C3 C4 C5 -173.7(6)
C4 N2 C6 C7 -173.3(5)
Y N2 C6 C7 9.6(6)
N2 C6 C7 N3 1.4(8)
N2 C6 C7 C9 -178.0(5)
C8 N3 C7 C6 178.2(5)
Y N3 C7 C6 -12.2(7)
C8 N3 C7 C9 -2.3(8)
Y N3 C7 C9 167.2(4)
C7 N3 C8 C8A 0.4(10)
Y N3 C8 C8A -167.6(5)
C6 C7 C9 C9A -177.5(6)
N3 C7 C9 C9A 3.1(9)
N3 C8 C8A C9A 0.8(11)
C7 C9 C9A C8A -1.9(10)
C8 C8A C9A C9 0.0(11)
C2 N1 C10 C11 87.5(6)
Y N1 C10 C11 -91.8(5)
C2 N1 C10 C15 -97.1(6)
Y N1 C10 C15 83.7(5)
C15 C10 C11 C12 0.7(8)
N1 C10 C11 C12 176.0(5)
C15 C10 C11 C16 -179.2(5)
N1 C10 C11 C16 -3.9(8)
C10 C11 C12 C13 -1.3(9)
C16 C11 C12 C13 178.5(5)
C11 C12 C13 C14 1.9(10)
C12 C13 C14 C15 -1.8(10)
C13 C14 C15 C10 1.2(9)
C13 C14 C15 C19 179.8(5)
C11 C10 C15 C14 -0.6(8)
N1 C10 C15 C14 -176.0(5)
C11 C10 C15 C19 -179.2(5)
N1 C10 C15 C19 5.4(7)
C12 C11 C16 C18 -63.9(7)
C10 C11 C16 C18 116.0(6)
C12 C11 C16 C17 61.0(7)
C10 C11 C16 C17 -119.1(6)
C14 C15 C19 C21 48.7(7)
C10 C15 C19 C21 -132.7(6)
C14 C15 C19 C20 -75.9(7)
C10 C15 C19 C20 102.7(6)
C25 Si1 C22 Y -40.2(7)
C23 Si1 C22 Y -170.8(5)
C24 Si1 C22 Y 73.7(7)
N1 Y C22 Si1 148.1(5)
N3 Y C22 Si1 -31.2(6)
O1 Y C22 Si1 53.6(6)
O2 Y C22 Si1 -110.9(6)
N2 Y C22 Si1 -70.4(15)
C29 O1 C26 C27 24.5(8)
Y O1 C26 C27 -129.9(5)
O1 C26 C27 C28 -6.7(10)
C26 C27 C28 C29 -13.2(11)
C26 O1 C29 C28 -34.0(7)
Y O1 C29 C28 121.0(5)
C27 C28 C29 O1 28.5(9)
C33 O2 C30 C31 -31.1(7)
Y O2 C30 C31 128.8(5)
O2 C30 C31 C32 26.4(9)
C30 C31 C32 C33 -11.9(11)
C30 O2 C33 C32 23.2(7)
Y O2 C33 C32 -135.4(5)
C31 C32 C33 O2 -6.6(10)
